data_4329062
loop_
_publ_author_name
'Timothy R. Cook'
'Brian D. McCarthy'
'Daniel A. Lutterman'
'Daniel G. Nocera'

_publ_section_title
;
 Halogen Oxidation and Halogen Photoelimination Chemistry of a
 Platinum-Rhodium Heterobimetallic Core
;
_journal_name_full 'Inorganic Chemistry'
_journal_page_first 5152
_journal_page_last 5163
_journal_paper_doi 10.1021/ic300004x
_journal_volume 51
_journal_year 2012
_chemical_formula_moiety 'C23 H31 Cl3 F24 N3 O8 P4 Pt Rh'
_chemical_formula_sum 'C23 H31 Cl3 F24 N3 O8 P4 Pt Rh'
_chemical_formula_weight 1461.74
_chemical_name_common PtRh(tfepma)2(CNBut)Cl3
_chemical_name_systematic
; 
 ? 
;
_space_group_IT_number 14
_symmetry_cell_setting monoclinic
_symmetry_space_group_name_Hall '-P 2yn'
_symmetry_space_group_name_H-M 'P 1 21/n 1'
_atom_sites_solution_hydrogens geom
_atom_sites_solution_primary direct
_atom_sites_solution_secondary difmap
_audit_creation_method SHELXL-97
_cell_angle_alpha 90.00
_cell_angle_beta 95.5030(10)
_cell_angle_gamma 90.00
_cell_formula_units_Z 4
_cell_length_a 13.3954(10)
_cell_length_b 19.3358(15)
_cell_length_c 17.9128(14)
_cell_measurement_reflns_used 9718
_cell_measurement_temperature 100(2)
_cell_measurement_theta_max 30.48
_cell_measurement_theta_min 2.28
_cell_volume 4618.2(6)
_computing_cell_refinement 'Bruker SAINT'
_computing_data_collection 'Bruker APEX2'
_computing_data_reduction 'Bruker SAINT'
_computing_molecular_graphics 'Bruker SHELXTL'
_computing_publication_material 'Bruker SHELXTL'
_computing_structure_refinement 'SHELXL-97 (Sheldrick, 2008)'
_computing_structure_solution 'SHELXS-97 (Sheldrick, 2008)'
_diffrn_ambient_temperature 100(2)
_diffrn_measured_fraction_theta_full 0.999
_diffrn_measured_fraction_theta_max 0.999
_diffrn_measurement_device_type 'Bruker APEX-II CCD'
_diffrn_measurement_method '\f and \w scans'
_diffrn_radiation_monochromator graphite
_diffrn_radiation_source 'fine-focus sealed tube'
_diffrn_radiation_type MoK\a
_diffrn_radiation_wavelength 0.71073
_diffrn_reflns_av_R_equivalents 0.0553
_diffrn_reflns_av_sigmaI/netI 0.0362
_diffrn_reflns_limit_h_max 18
_diffrn_reflns_limit_h_min -18
_diffrn_reflns_limit_k_max 26
_diffrn_reflns_limit_k_min -26
_diffrn_reflns_limit_l_max 24
_diffrn_reflns_limit_l_min -24
_diffrn_reflns_number 84205
_diffrn_reflns_theta_full 29.13
_diffrn_reflns_theta_max 29.13
_diffrn_reflns_theta_min 1.55
_exptl_absorpt_coefficient_mu 3.837
_exptl_absorpt_correction_T_max 0.7461
_exptl_absorpt_correction_T_min 0.6307
_exptl_absorpt_correction_type empirical
_exptl_absorpt_process_details SADABS
_exptl_crystal_colour yellow
_exptl_crystal_density_diffrn 2.102
_exptl_crystal_description block
_exptl_crystal_F_000 2816
_exptl_crystal_size_max 0.2
_exptl_crystal_size_mid 0.1
_exptl_crystal_size_min 0.1
_refine_diff_density_max 3.138
_refine_diff_density_min -2.451
_refine_diff_density_rms 0.142
_refine_ls_extinction_method none
_refine_ls_goodness_of_fit_ref 1.028
_refine_ls_hydrogen_treatment constr
_refine_ls_matrix_type full
_refine_ls_number_parameters 606
_refine_ls_number_reflns 12423
_refine_ls_number_restraints 0
_refine_ls_restrained_S_all 1.028
_refine_ls_R_factor_all 0.0429
_refine_ls_R_factor_gt 0.0327
_refine_ls_shift/su_max 0.002
_refine_ls_shift/su_mean 0.000
_refine_ls_structure_factor_coef Fsqd
_refine_ls_weighting_details 'calc w=1/[\s^2^(Fo^2^)+(0.0308P)^2^+13.8397P] where P=(Fo^2^+2Fc^2^)/3'
_refine_ls_weighting_scheme calc
_refine_ls_wR_factor_gt 0.0727
_refine_ls_wR_factor_ref 0.0780
_reflns_number_gt 10541
_reflns_number_total 12423
_reflns_threshold_expression >2sigma(I)
_cod_data_source_file ic300004x_si_006.cif
_cod_data_source_block 08312
_cod_database_code 4329062

loop_
_symmetry_equiv_pos_as_xyz
'x, y, z'
'-x+1/2, y+1/2, -z+1/2'
'-x, -y, -z'
'x-1/2, -y-1/2, z-1/2'

loop_
_atom_site_label
_atom_site_type_symbol
_atom_site_fract_x
_atom_site_fract_y
_atom_site_fract_z
_atom_site_U_iso_or_equiv
_atom_site_adp_type
_atom_site_occupancy
_atom_site_symmetry_multiplicity
_atom_site_calc_flag
_atom_site_refinement_flags
Pt1 Pt -0.534174(10) 0.677070(7) 0.399566(8) 0.01398(4) Uani 1 1 d .
Rh1 Rh -0.477834(19) 0.806938(13) 0.419284(15) 0.01226(6) Uani 1 1 d .
Cl1 Cl -0.57475(10) 0.55715(8) 0.39252(8) 0.0507(3) Uani 1 1 d .
Cl2 Cl -0.38577(7) 0.76404(5) 0.53249(5) 0.02218(18) Uani 1 1 d .
Cl3 Cl -0.41946(7) 0.92817(4) 0.43696(5) 0.01814(17) Uani 1 1 d .
P1 P -0.66020(7) 0.69024(5) 0.47308(5) 0.01638(18) Uani 1 1 d .
P2 P -0.61104(7) 0.83390(5) 0.48381(5) 0.01447(17) Uani 1 1 d .
P3 P -0.40934(7) 0.65422(5) 0.32700(5) 0.01444(17) Uani 1 1 d .
P4 P -0.33674(7) 0.79117(5) 0.35871(5) 0.01393(17) Uani 1 1 d .
N1 N -0.6802(2) 0.76784(16) 0.50781(17) 0.0178(6) Uani 1 1 d .
N2 N -0.3276(2) 0.71629(15) 0.31439(17) 0.0164(6) Uani 1 1 d .
N3 N -0.6275(2) 0.81174(16) 0.27819(18) 0.0196(6) Uani 1 1 d .
O1 O -0.65335(19) 0.63824(14) 0.54311(15) 0.0214(6) Uani 1 1 d .
O2 O -0.77078(19) 0.67357(13) 0.43749(16) 0.0217(6) Uani 1 1 d .
O3 O -0.5955(2) 0.87836(15) 0.55891(15) 0.0254(6) Uani 1 1 d .
O4 O -0.69807(18) 0.87915(12) 0.43920(14) 0.0174(5) Uani 1 1 d .
O5 O -0.34431(18) 0.58800(13) 0.35604(14) 0.0171(5) Uani 1 1 d .
O6 O -0.4369(2) 0.63183(13) 0.24195(14) 0.0192(5) Uani 1 1 d .
O7 O -0.23171(18) 0.78846(13) 0.40830(14) 0.0175(5) Uani 1 1 d .
O8 O -0.30897(19) 0.84819(13) 0.29933(14) 0.0180(5) Uani 1 1 d .
C1 C -0.5565(3) 0.6246(2) 0.5824(2) 0.0256(8) Uani 1 1 d .
H1A H -0.5094 0.6627 0.5740 0.031 Uiso 1 1 calc R
H1B H -0.5285 0.5810 0.5641 0.031 Uiso 1 1 calc R
C2 C -0.5709(3) 0.6188(2) 0.6638(2) 0.0253(8) Uani 1 1 d .
C3 C -0.8071(3) 0.6072(2) 0.4127(3) 0.0304(9) Uani 1 1 d .
H3A H -0.7773 0.5704 0.4462 0.036 Uiso 1 1 calc R
H3B H -0.7900 0.5980 0.3610 0.036 Uiso 1 1 calc R
C4 C -0.9194(3) 0.6096(2) 0.4149(3) 0.0294(9) Uani 1 1 d .
C5 C -0.5038(3) 0.90030(19) 0.59983(19) 0.0173(7) Uani 1 1 d .
H5A H -0.4934 0.9504 0.5923 0.021 Uiso 1 1 calc R
H5B H -0.4463 0.8749 0.5823 0.021 Uiso 1 1 calc R
C6 C -0.5119(3) 0.8855(2) 0.6807(2) 0.0261(8) Uani 1 1 d .
C7 C -0.6806(3) 0.9498(2) 0.4201(2) 0.0251(8) Uani 1 1 d .
H7A H -0.6390 0.9520 0.3773 0.030 Uiso 1 1 calc R
H7B H -0.6446 0.9741 0.4632 0.030 Uiso 1 1 calc R
C8 C -0.7796(3) 0.9828(2) 0.3996(3) 0.0342(10) Uani 1 1 d .
C9 C -0.7701(3) 0.7803(2) 0.5495(3) 0.0292(9) Uani 1 1 d .
H9A H -0.7826 0.7394 0.5796 0.044 Uiso 1 1 calc R
H9B H -0.8287 0.7892 0.5137 0.044 Uiso 1 1 calc R
H9C H -0.7579 0.8204 0.5826 0.044 Uiso 1 1 calc R
C10 C -0.3198(3) 0.5781(2) 0.4350(2) 0.0224(8) Uani 1 1 d .
H10A H -0.3552 0.5371 0.4524 0.027 Uiso 1 1 calc R
H10B H -0.3400 0.6191 0.4631 0.027 Uiso 1 1 calc R
C11 C -0.2087(3) 0.5678(2) 0.4474(2) 0.0253(8) Uani 1 1 d .
C12 C -0.4707(3) 0.56440(19) 0.2183(2) 0.0201(7) Uani 1 1 d .
H12A H -0.5369 0.5676 0.1889 0.024 Uiso 1 1 calc R
H12B H -0.4775 0.5347 0.2626 0.024 Uiso 1 1 calc R
C13 C -0.3947(3) 0.5339(2) 0.1709(2) 0.0237(8) Uani 1 1 d .
C14 C -0.1906(3) 0.8460(2) 0.4513(2) 0.0222(8) Uani 1 1 d .
H14A H -0.2262 0.8525 0.4968 0.027 Uiso 1 1 calc R
H14B H -0.1966 0.8889 0.4212 0.027 Uiso 1 1 calc R
C15 C -0.0824(4) 0.8287(3) 0.4724(3) 0.0411(12) Uani 1 1 d .
C16 C -0.3771(3) 0.89495(18) 0.2596(2) 0.0187(7) Uani 1 1 d .
H16A H -0.3454 0.9411 0.2573 0.022 Uiso 1 1 calc R
H16B H -0.4380 0.8998 0.2864 0.022 Uiso 1 1 calc R
C17 C -0.4055(3) 0.86896(19) 0.1817(2) 0.0204(7) Uani 1 1 d .
C18 C -0.2392(3) 0.7024(2) 0.2715(2) 0.0229(8) Uani 1 1 d .
H18A H -0.2372 0.6531 0.2590 0.034 Uiso 1 1 calc R
H18B H -0.1775 0.7152 0.3021 0.034 Uiso 1 1 calc R
H18C H -0.2452 0.7297 0.2252 0.034 Uiso 1 1 calc R
C19 C -0.5679(3) 0.81226(18) 0.3291(2) 0.0170(7) Uani 1 1 d .
C20 C -0.7085(3) 0.7906(2) 0.2206(2) 0.0242(8) Uani 1 1 d .
C21 C -0.6743(4) 0.7225(3) 0.1880(3) 0.0386(11) Uani 1 1 d .
H21A H -0.6675 0.6872 0.2275 0.058 Uiso 1 1 calc R
H21B H -0.6094 0.7292 0.1679 0.058 Uiso 1 1 calc R
H21C H -0.7240 0.7072 0.1476 0.058 Uiso 1 1 calc R
C22 C -0.7206(4) 0.8479(3) 0.1622(3) 0.0417(12) Uani 1 1 d .
H22A H -0.7425 0.8904 0.1855 0.063 Uiso 1 1 calc R
H22B H -0.7708 0.8341 0.1215 0.063 Uiso 1 1 calc R
H22C H -0.6562 0.8560 0.1419 0.063 Uiso 1 1 calc R
C23 C -0.8023(3) 0.7812(2) 0.2601(3) 0.0328(10) Uani 1 1 d .
H23A H -0.8222 0.8257 0.2803 0.049 Uiso 1 1 calc R
H23B H -0.7892 0.7480 0.3012 0.049 Uiso 1 1 calc R
H23C H -0.8565 0.7637 0.2244 0.049 Uiso 1 1 calc R
F1 F -0.63412(18) 0.56820(13) 0.67797(14) 0.0308(6) Uani 1 1 d .
F2 F -0.6070(2) 0.67679(14) 0.69135(17) 0.0439(7) Uani 1 1 d .
F3 F -0.48316(19) 0.60505(14) 0.70338(14) 0.0353(6) Uani 1 1 d .
F4 F -0.9583(2) 0.54968(15) 0.3885(2) 0.0511(8) Uani 1 1 d .
F5 F -0.9452(2) 0.61905(19) 0.48346(15) 0.0498(8) Uani 1 1 d .
F6 F -0.96099(18) 0.65943(14) 0.37184(14) 0.0321(6) Uani 1 1 d .
F7 F -0.5263(2) 0.81893(15) 0.69477(17) 0.0452(7) Uani 1 1 d .
F8 F -0.4258(2) 0.90430(19) 0.72003(14) 0.0514(9) Uani 1 1 d .
F9 F -0.5864(2) 0.91978(15) 0.70899(14) 0.0368(6) Uani 1 1 d .
F10 F -0.7668(2) 1.04905(13) 0.38111(17) 0.0425(7) Uani 1 1 d .
F11 F -0.8331(2) 0.95240(16) 0.3431(2) 0.0568(9) Uani 1 1 d .
F12 F -0.8365(3) 0.98262(18) 0.4570(2) 0.0651(10) Uani 1 1 d .
F13 F -0.1818(2) 0.55535(14) 0.52048(15) 0.0384(6) Uani 1 1 d .
F14 F -0.1589(2) 0.62342(16) 0.42828(19) 0.0500(8) Uani 1 1 d .
F15 F -0.1779(2) 0.51464(16) 0.40930(17) 0.0478(8) Uani 1 1 d .
F16 F -0.4249(2) 0.47194(14) 0.14527(16) 0.0407(7) Uani 1 1 d .
F17 F -0.30451(17) 0.52585(13) 0.20867(14) 0.0287(5) Uani 1 1 d .
F18 F -0.3801(2) 0.57379(14) 0.11172(14) 0.0369(6) Uani 1 1 d .
F19 F -0.44398(19) 0.80461(12) 0.18134(13) 0.0283(5) Uani 1 1 d .
F20 F -0.47479(19) 0.91009(13) 0.14619(13) 0.0310(5) Uani 1 1 d .
F21 F -0.32753(18) 0.86650(13) 0.14050(13) 0.0286(5) Uani 1 1 d .
F22 F -0.0309(2) 0.82140(18) 0.4131(2) 0.0606(10) Uani 1 1 d .
F23 F -0.0401(2) 0.8796(2) 0.5147(3) 0.0786(13) Uani 1 1 d .
F24 F -0.0706(3) 0.77027(18) 0.5116(2) 0.0615(10) Uani 1 1 d .

loop_
_atom_site_aniso_label
_atom_site_aniso_U_11
_atom_site_aniso_U_22
_atom_site_aniso_U_33
_atom_site_aniso_U_23
_atom_site_aniso_U_13
_atom_site_aniso_U_12
Pt1 0.01297(6) 0.01133(7) 0.01779(7) 0.00037(5) 0.00220(5) -0.00033(5)
Rh1 0.01247(12) 0.01171(12) 0.01246(12) -0.00015(9) 0.00048(9) 0.00003(9)
Cl1 0.0373(7) 0.0583(9) 0.0580(8) -0.0011(7) 0.0125(6) 0.0032(6)
Cl2 0.0218(4) 0.0220(4) 0.0223(4) 0.0013(3) -0.0001(3) 0.0006(3)
Cl3 0.0226(4) 0.0134(4) 0.0185(4) -0.0020(3) 0.0022(3) -0.0020(3)
P1 0.0131(4) 0.0155(4) 0.0208(5) 0.0040(3) 0.0034(3) 0.0010(3)
P2 0.0134(4) 0.0149(4) 0.0149(4) -0.0010(3) 0.0005(3) 0.0017(3)
P3 0.0148(4) 0.0125(4) 0.0161(4) -0.0005(3) 0.0020(3) -0.0002(3)
P4 0.0141(4) 0.0124(4) 0.0154(4) 0.0000(3) 0.0017(3) -0.0007(3)
N1 0.0170(14) 0.0160(15) 0.0218(15) 0.0022(12) 0.0084(12) 0.0025(11)
N2 0.0155(14) 0.0144(14) 0.0203(15) -0.0014(11) 0.0065(12) -0.0017(11)
N3 0.0178(15) 0.0229(16) 0.0172(15) 0.0004(12) -0.0030(12) 0.0002(12)
O1 0.0171(13) 0.0212(14) 0.0262(14) 0.0094(11) 0.0044(11) 0.0018(10)
O2 0.0140(12) 0.0190(13) 0.0317(15) 0.0024(11) 0.0007(11) -0.0021(10)
O3 0.0169(13) 0.0370(17) 0.0217(14) -0.0126(12) -0.0009(11) 0.0017(11)
O4 0.0168(12) 0.0115(12) 0.0232(13) -0.0006(10) -0.0010(10) 0.0010(9)
O5 0.0175(12) 0.0150(12) 0.0186(12) 0.0006(10) 0.0004(10) 0.0009(9)
O6 0.0240(13) 0.0148(12) 0.0183(13) -0.0029(10) -0.0001(10) 0.0009(10)
O7 0.0139(12) 0.0177(13) 0.0204(13) -0.0001(10) -0.0005(10) -0.0016(9)
O8 0.0196(12) 0.0164(12) 0.0183(12) 0.0047(10) 0.0033(10) 0.0007(10)
C1 0.0218(19) 0.028(2) 0.028(2) 0.0122(17) 0.0052(16) 0.0039(16)
C2 0.028(2) 0.0193(19) 0.029(2) 0.0011(16) 0.0022(17) 0.0000(15)
C3 0.021(2) 0.020(2) 0.050(3) -0.0018(18) 0.0005(19) -0.0023(15)
C4 0.023(2) 0.030(2) 0.035(2) 0.0058(18) -0.0014(17) -0.0047(17)
C5 0.0171(17) 0.0198(18) 0.0143(16) -0.0005(13) -0.0023(13) 0.0002(13)
C6 0.024(2) 0.037(2) 0.0174(18) 0.0022(16) 0.0012(15) -0.0046(17)
C7 0.026(2) 0.0145(18) 0.034(2) 0.0017(16) -0.0012(17) 0.0008(15)
C8 0.032(2) 0.021(2) 0.048(3) 0.0030(19) -0.005(2) 0.0072(17)
C9 0.025(2) 0.029(2) 0.036(2) -0.0009(18) 0.0196(18) 0.0009(16)
C10 0.0207(18) 0.026(2) 0.0202(18) 0.0013(15) -0.0016(15) 0.0035(15)
C11 0.024(2) 0.0200(19) 0.031(2) 0.0003(16) -0.0026(16) 0.0028(15)
C12 0.0187(17) 0.0180(18) 0.0231(19) -0.0064(14) -0.0006(14) 0.0006(14)
C13 0.027(2) 0.0206(19) 0.0238(19) -0.0045(15) 0.0015(16) 0.0030(15)
C14 0.0192(18) 0.0214(19) 0.0247(19) -0.0036(15) -0.0038(15) -0.0038(14)
C15 0.028(2) 0.036(3) 0.056(3) -0.010(2) -0.014(2) -0.0006(19)
C16 0.0246(19) 0.0133(17) 0.0185(17) 0.0034(13) 0.0037(14) 0.0003(14)
C17 0.0237(19) 0.0174(18) 0.0203(18) 0.0024(14) 0.0028(15) 0.0011(14)
C18 0.0191(18) 0.0221(19) 0.030(2) -0.0032(16) 0.0144(16) 0.0010(14)
C19 0.0199(17) 0.0145(16) 0.0176(17) -0.0017(13) 0.0066(14) -0.0006(13)
C20 0.0237(19) 0.027(2) 0.0201(18) -0.0021(16) -0.0087(15) -0.0021(16)
C21 0.036(3) 0.042(3) 0.035(2) -0.016(2) -0.011(2) 0.006(2)
C22 0.042(3) 0.043(3) 0.035(3) 0.014(2) -0.020(2) -0.012(2)
C23 0.025(2) 0.034(2) 0.039(2) 0.001(2) -0.0036(18) -0.0037(17)
F1 0.0320(13) 0.0326(14) 0.0279(13) 0.0128(10) 0.0032(10) -0.0063(11)
F2 0.0552(19) 0.0313(15) 0.0447(17) -0.0147(12) 0.0026(14) 0.0064(13)
F3 0.0303(14) 0.0419(16) 0.0313(14) 0.0060(12) -0.0099(11) -0.0055(11)
F4 0.0290(14) 0.0339(16) 0.087(2) -0.0001(16) -0.0137(15) -0.0116(12)
F5 0.0248(14) 0.098(3) 0.0267(14) 0.0130(15) 0.0038(11) -0.0142(15)
F6 0.0249(13) 0.0390(15) 0.0313(13) 0.0058(11) -0.0034(10) 0.0016(11)
F7 0.0495(18) 0.0392(16) 0.0484(18) 0.0269(13) 0.0126(14) 0.0037(13)
F8 0.0352(15) 0.099(3) 0.0186(13) -0.0005(15) -0.0064(11) -0.0197(16)
F9 0.0398(15) 0.0459(16) 0.0267(13) -0.0086(12) 0.0142(11) -0.0033(12)
F10 0.0484(17) 0.0177(13) 0.0592(19) 0.0083(12) -0.0062(14) 0.0094(11)
F11 0.0511(19) 0.0356(17) 0.075(2) 0.0024(16) -0.0388(17) 0.0071(14)
F12 0.054(2) 0.053(2) 0.095(3) 0.0120(19) 0.0380(19) 0.0270(16)
F13 0.0397(15) 0.0378(15) 0.0337(14) 0.0015(12) -0.0173(12) 0.0055(12)
F14 0.0275(14) 0.0468(18) 0.072(2) 0.0235(16) -0.0130(14) -0.0159(12)
F15 0.0395(16) 0.0512(18) 0.0506(18) -0.0129(14) -0.0063(13) 0.0274(14)
F16 0.0449(16) 0.0288(14) 0.0494(17) -0.0230(12) 0.0101(13) -0.0044(12)
F17 0.0238(12) 0.0299(13) 0.0325(13) 0.0025(10) 0.0038(10) 0.0087(10)
F18 0.0483(16) 0.0426(16) 0.0204(12) 0.0036(11) 0.0072(11) 0.0094(13)
F19 0.0348(13) 0.0233(12) 0.0262(12) -0.0031(10) -0.0001(10) -0.0072(10)
F20 0.0330(13) 0.0340(14) 0.0250(12) 0.0049(10) -0.0019(10) 0.0076(11)
F21 0.0290(13) 0.0355(14) 0.0231(12) 0.0004(10) 0.0108(10) 0.0032(10)
F22 0.0211(14) 0.062(2) 0.101(3) -0.0091(19) 0.0173(17) -0.0033(13)
F23 0.0418(19) 0.065(2) 0.120(3) -0.044(2) -0.040(2) 0.0018(17)
F24 0.061(2) 0.054(2) 0.063(2) 0.0045(17) -0.0315(17) 0.0219(17)

loop_
_atom_type_symbol
_atom_type_description
_atom_type_scat_dispersion_real
_atom_type_scat_dispersion_imag
_atom_type_scat_source
C C 0.0033 0.0016 'International Tables Vol C Tables 4.2.6.8 and 6.1.1.4'
H H 0.0000 0.0000 'International Tables Vol C Tables 4.2.6.8 and 6.1.1.4'
N N 0.0061 0.0033 'International Tables Vol C Tables 4.2.6.8 and 6.1.1.4'
O O 0.0106 0.0060 'International Tables Vol C Tables 4.2.6.8 and 6.1.1.4'
F F 0.0171 0.0103 'International Tables Vol C Tables 4.2.6.8 and 6.1.1.4'
P P 0.1023 0.0942 'International Tables Vol C Tables 4.2.6.8 and 6.1.1.4'
Cl Cl 0.1484 0.1585 'International Tables Vol C Tables 4.2.6.8 and 6.1.1.4'
Rh Rh -1.1178 0.9187 'International Tables Vol C Tables 4.2.6.8 and 6.1.1.4'
Pt Pt -1.7033 8.3905 'International Tables Vol C Tables 4.2.6.8 and 6.1.1.4'

loop_
_geom_angle_atom_site_label_1
_geom_angle_atom_site_label_2
_geom_angle_atom_site_label_3
_geom_angle
P1 Pt1 P3 175.20(3)
P1 Pt1 Cl1 87.76(4)
P3 Pt1 Cl1 87.53(4)
P1 Pt1 Rh1 92.01(2)
P3 Pt1 Rh1 92.59(2)
Cl1 Pt1 Rh1 174.42(4)
C19 Rh1 P2 87.43(10)
C19 Rh1 P4 95.10(10)
P2 Rh1 P4 173.77(3)
C19 Rh1 Cl2 162.03(11)
P2 Rh1 Cl2 90.82(3)
P4 Rh1 Cl2 88.50(3)
C19 Rh1 Cl3 102.78(11)
P2 Rh1 Cl3 88.38(3)
P4 Rh1 Cl3 85.52(3)
Cl2 Rh1 Cl3 95.05(3)
C19 Rh1 Pt1 77.88(10)
P2 Rh1 Pt1 93.32(2)
P4 Rh1 Pt1 92.77(2)
Cl2 Rh1 Pt1 84.37(2)
Cl3 Rh1 Pt1 178.21(2)
O2 P1 O1 99.67(14)
O2 P1 N1 98.98(15)
O1 P1 N1 105.87(15)
O2 P1 Pt1 117.70(11)
O1 P1 Pt1 113.36(10)
N1 P1 Pt1 118.65(11)
O3 P2 O4 98.96(14)
O3 P2 N1 103.16(16)
O4 P2 N1 98.70(15)
O3 P2 Rh1 120.46(11)
O4 P2 Rh1 116.00(10)
N1 P2 Rh1 116.08(11)
O6 P3 O5 99.31(14)
O6 P3 N2 99.34(15)
O5 P3 N2 106.07(15)
O6 P3 Pt1 119.17(11)
O5 P3 Pt1 112.21(10)
N2 P3 Pt1 118.23(11)
O7 P4 O8 98.30(14)
O7 P4 N2 97.83(15)
O8 P4 N2 104.50(15)
O7 P4 Rh1 117.77(10)
O8 P4 Rh1 118.59(10)
N2 P4 Rh1 116.41(11)
C9 N1 P1 120.0(3)
C9 N1 P2 120.1(3)
P1 N1 P2 119.05(17)
C18 N2 P3 120.4(2)
C18 N2 P4 120.0(2)
P3 N2 P4 119.13(17)
C19 N3 C20 163.5(4)
C1 O1 P1 118.6(2)
C3 O2 P1 125.8(2)
C5 O3 P2 128.9(2)
C7 O4 P2 120.7(2)
C10 O5 P3 119.4(2)
C12 O6 P3 124.6(2)
C14 O7 P4 123.3(2)
C16 O8 P4 126.2(2)
O1 C1 C2 107.2(3)
F1 C2 F2 106.7(3)
F1 C2 F3 107.2(3)
F2 C2 F3 107.6(3)
F1 C2 C1 112.6(3)
F2 C2 C1 112.5(3)
F3 C2 C1 110.0(3)
O2 C3 C4 106.0(3)
F5 C4 F6 108.0(4)
F5 C4 F4 108.7(4)
F6 C4 F4 107.2(4)
F5 C4 C3 112.3(4)
F6 C4 C3 111.8(4)
F4 C4 C3 108.6(4)
O3 C5 C6 107.5(3)
F7 C6 F9 106.4(3)
F7 C6 F8 107.2(4)
F9 C6 F8 107.5(3)
F7 C6 C5 113.3(4)
F9 C6 C5 113.6(3)
F8 C6 C5 108.6(3)
O4 C7 C8 107.8(3)
F11 C8 F12 106.3(4)
F11 C8 F10 108.1(4)
F12 C8 F10 106.8(4)
F11 C8 C7 113.8(4)
F12 C8 C7 111.7(4)
F10 C8 C7 109.9(4)
O5 C10 C11 107.1(3)
F15 C11 F14 107.9(4)
F15 C11 F13 107.2(3)
F14 C11 F13 107.6(3)
F15 C11 C10 112.4(3)
F14 C11 C10 111.8(3)
F13 C11 C10 109.8(3)
O6 C12 C13 108.2(3)
F16 C13 F17 107.5(3)
F16 C13 F18 107.9(3)
F17 C13 F18 105.9(3)
F16 C13 C12 110.3(3)
F17 C13 C12 112.7(3)
F18 C13 C12 112.2(3)
O7 C14 C15 105.9(3)
F22 C15 F24 106.6(4)
F22 C15 F23 107.8(4)
F24 C15 F23 107.7(5)
F22 C15 C14 112.7(4)
F24 C15 C14 112.7(4)
F23 C15 C14 109.0(4)
O8 C16 C17 110.2(3)
F21 C17 F20 107.6(3)
F21 C17 F19 106.5(3)
F20 C17 F19 107.4(3)
F21 C17 C16 112.6(3)
F20 C17 C16 110.3(3)
F19 C17 C16 112.2(3)
N3 C19 Rh1 174.0(3)
N3 C20 C23 107.1(3)
N3 C20 C22 107.5(3)
C23 C20 C22 111.8(4)
N3 C20 C21 106.1(3)
C23 C20 C21 111.5(4)
C22 C20 C21 112.3(4)

loop_
_geom_bond_atom_site_label_1
_geom_bond_atom_site_label_2
_geom_bond_distance
Pt1 P1 2.2528(9)
Pt1 P3 2.2579(9)
Pt1 Cl1 2.3822(15)
Pt1 Rh1 2.6360(3)
Rh1 C19 1.924(4)
Rh1 P2 2.2776(9)
Rh1 P4 2.2883(9)
Rh1 Cl2 2.4169(10)
Rh1 Cl3 2.4818(9)
P1 O2 1.588(3)
P1 O1 1.603(3)
P1 N1 1.656(3)
P2 O3 1.593(3)
P2 O4 1.608(3)
P2 N1 1.659(3)
P3 O6 1.593(3)
P3 O5 1.607(3)
P3 N2 1.655(3)
P4 O7 1.591(3)
P4 O8 1.600(3)
P4 N2 1.661(3)
N1 C9 1.496(5)
N2 C18 1.497(4)
N3 C19 1.153(5)
N3 C20 1.481(5)
O1 C1 1.440(5)
O2 C3 1.428(5)
O3 C5 1.433(4)
O4 C7 1.432(4)
O5 C10 1.434(4)
O6 C12 1.431(4)
O7 C14 1.433(4)
O8 C16 1.425(4)
C1 C2 1.495(6)
C2 F1 1.334(5)
C2 F2 1.334(5)
C2 F3 1.339(5)
C3 C4 1.509(6)
C4 F5 1.320(5)
C4 F6 1.323(5)
C4 F4 1.339(5)
C5 C6 1.491(5)
C6 F7 1.329(5)
C6 F9 1.337(5)
C6 F8 1.343(5)
C7 C8 1.487(6)
C8 F11 1.320(6)
C8 F12 1.337(6)
C8 F10 1.338(5)
C10 C11 1.497(5)
C11 F15 1.322(5)
C11 F14 1.327(5)
C11 F13 1.345(5)
C12 C13 1.507(5)
C13 F16 1.332(5)
C13 F17 1.336(5)
C13 F18 1.340(5)
C14 C15 1.500(6)
C15 F22 1.328(7)
C15 F24 1.331(6)
C15 F23 1.335(6)
C16 C17 1.497(5)
C17 F21 1.336(4)
C17 F20 1.337(4)
C17 F19 1.347(4)
C20 C23 1.512(6)
C20 C22 1.521(6)
C20 C21 1.530(6)
